data_7012576
loop_
_publ_author_name
'Chen, Hsin-Pei'
'Liu, Yi-Hung'
'Peng, Shie-Ming'
'Liu, Shiuh-Tzung'

_publ_section_title
;
 New bulky phosphinopyridine ligands. P\sim N\sim C Tridentates in
 palladium complexes
;
_journal_issue 7
_journal_name_full 'Dalton Transactions'
_journal_page_first 1419
_journal_paper_doi 10.1039/b212169g
_journal_year 2003
_chemical_formula_sum 'C30 H38 B F4 N2 P Pd'
_chemical_formula_weight 650.80
_chemical_name_systematic
; 
? 
;
_space_group_IT_number 2
_symmetry_cell_setting triclinic
_symmetry_space_group_name_Hall '-P 1'
_symmetry_space_group_name_H-M 'P -1'
_atom_sites_solution_hydrogens geom
_atom_sites_solution_primary direct
_atom_sites_solution_secondary difmap
_audit_creation_method SHELXL
_cell_angle_alpha 104.0900(10)
_cell_angle_beta 94.3890(10)
_cell_angle_gamma 103.3000(10)
_cell_formula_units_Z 2
_cell_length_a 9.4710(2)
_cell_length_b 12.1480(3)
_cell_length_c 14.1510(4)
_cell_measurement_reflns_used 78403
_cell_measurement_temperature 295(2)
_cell_measurement_theta_max 27.5
_cell_measurement_theta_min 1
_cell_volume 1521.56(7)
_computing_cell_refinement 'Denzo-SMN & Scalepack'
_computing_data_collection 'Nonius COLLECT'
_computing_data_reduction 'Denzo-SMN & Scalepack'
_computing_molecular_graphics SHELX
_computing_publication_material SHELX
_computing_structure_refinement 'SHELXL-93 (Sheldrick, 1993)'
_computing_structure_solution 'SHELXS-86 (Sheldrick, 1990)'
_diffrn_ambient_temperature 295(2)
_diffrn_measurement_device 'Nonius KappaCCD'
_diffrn_measurement_method '\f-\w scans'
_diffrn_radiation_monochromator graphite
_diffrn_radiation_source 'fine-focus sealed tube'
_diffrn_radiation_type MoK\a
_diffrn_radiation_wavelength 0.71073
_diffrn_reflns_av_R_equivalents 0.0383
_diffrn_reflns_av_sigmaI/netI 0.0479
_diffrn_reflns_limit_h_max 12
_diffrn_reflns_limit_h_min -12
_diffrn_reflns_limit_k_max 15
_diffrn_reflns_limit_k_min -15
_diffrn_reflns_limit_l_max 18
_diffrn_reflns_limit_l_min -17
_diffrn_reflns_number 21100
_diffrn_reflns_theta_max 25.00
_diffrn_reflns_theta_min 2.00
_exptl_absorpt_coefficient_mu 0.709
_exptl_absorpt_correction_T_max 0.904
_exptl_absorpt_correction_T_min 0.844
_exptl_absorpt_correction_type multi-scan
_exptl_crystal_density_diffrn 1.420
_exptl_crystal_F_000 668
_exptl_crystal_size_max 0.15
_exptl_crystal_size_mid 0.20
_exptl_crystal_size_min 0.25
_refine_diff_density_max 0.818
_refine_diff_density_min -0.634
_refine_diff_density_rms 0.174
_refine_ls_extinction_coef 0.0501(39)
_refine_ls_extinction_expression Fc^*^=kFc[1+0.001xFc^2^\l^3^/sin(2\q)]^-1/4^
_refine_ls_extinction_method SHELXL
_refine_ls_goodness_of_fit_all 1.108
_refine_ls_goodness_of_fit_obs 1.082
_refine_ls_matrix_type full
_refine_ls_number_parameters 353
_refine_ls_number_reflns 5323
_refine_ls_number_restraints 0
_refine_ls_restrained_S_all 1.112
_refine_ls_restrained_S_obs 1.082
_refine_ls_R_factor_all 0.0590
_refine_ls_R_factor_obs 0.0498
_refine_ls_shift/esd_max 0.003
_refine_ls_shift/esd_mean 0.000
_refine_ls_structure_factor_coef Fsqd
_refine_ls_weighting_details 'w=1/[\s^2^(Fo^2^)+(0.0952P)^2^+0.5615P] where P=(Fo^2^+2Fc^2^)/3'
_refine_ls_weighting_scheme calc
_refine_ls_wR_factor_all 0.1486
_refine_ls_wR_factor_obs 0.1355
_reflns_number_observed 4716
_reflns_number_total 5334
_reflns_observed_criterion >2sigma(I)
_cod_data_source_file b212169g.txt
_cod_data_source_block ic8696
_cod_depositor_comments
;
The following automatic conversions were performed:
'_symmetry_cell_setting' value 'Triclinic' changed to 'triclinic'
according to '/home/saulius/struct/CIF-dictionaries/cif_core.dic'
dictionary named 'cif_core.dic' version 2.4.1 from 2010-06-29.

Automatic conversion script
Id: cif_fix_enum 1527 2010-12-29 10:47:43Z saulius 

The following automatic conversions were performed:

'_refine_ls_weighting_scheme' value 'calc
w=1/[\s^2^(Fo^2^)+(0.0952P)^2^+0.5615P] where P=(Fo^2^+2Fc^2^)/3' was
changed to 'calc'. New tag '_refine_ls_weighting_details' was
created. The value of the new tag was set to
'w=1/[\s^2^(Fo^2^)+(0.0952P)^2^+0.5615P] where P=(Fo^2^+2Fc^2^)/3'.

Automatic conversion script
Id: cif_fix_values 3143 2015-03-26 13:38:13Z robertas 
;
_cod_original_sg_symbol_H-M P-1
_cod_database_code 7012576

loop_
_symmetry_equiv_pos_as_xyz
'x, y, z'
'-x, -y, -z'

loop_
_atom_site_aniso_label
_atom_site_aniso_U_11
_atom_site_aniso_U_22
_atom_site_aniso_U_33
_atom_site_aniso_U_23
_atom_site_aniso_U_13
_atom_site_aniso_U_12
Pd1 0.0398(2) 0.0509(2) 0.0548(3) 0.0096(2) 0.00883(14) 0.01093(14)
P1 0.0421(5) 0.0462(5) 0.0533(6) 0.0112(4) 0.0114(4) 0.0138(4)
N1 0.043(2) 0.046(2) 0.052(2) 0.0142(14) 0.0114(14) 0.0135(13)
N2 0.049(2) 0.068(2) 0.067(2) 0.005(2) 0.009(2) 0.014(2)
C1 0.051(2) 0.069(3) 0.065(3) 0.004(2) 0.010(2) 0.012(2)
C2 0.058(3) 0.085(4) 0.084(4) -0.001(3) 0.011(3) 0.000(3)
C3 0.044(2) 0.045(2) 0.056(2) 0.019(2) 0.012(2) 0.015(2)
C4 0.042(2) 0.047(2) 0.063(2) 0.017(2) 0.008(2) 0.007(2)
C5 0.054(2) 0.048(2) 0.055(2) 0.018(2) 0.009(2) 0.012(2)
C6 0.056(2) 0.051(2) 0.055(2) 0.009(2) 0.015(2) 0.014(2)
C7 0.049(2) 0.049(2) 0.060(2) 0.015(2) 0.014(2) 0.014(2)
C8 0.045(2) 0.061(2) 0.065(3) 0.012(2) 0.017(2) 0.014(2)
C9 0.047(2) 0.066(3) 0.069(3) 0.006(2) 0.011(2) 0.016(2)
C10 0.062(3) 0.072(3) 0.101(4) 0.006(3) 0.028(3) 0.027(2)
C11 0.072(3) 0.076(3) 0.079(3) 0.019(3) 0.028(3) 0.004(3)
C12 0.061(3) 0.055(2) 0.059(3) 0.007(2) 0.006(2) 0.007(2)
C13 0.066(3) 0.081(3) 0.100(4) -0.003(3) -0.018(3) 0.014(3)
C14 0.104(5) 0.051(3) 0.193(8) 0.018(4) -0.038(5) 0.013(3)
C15 0.153(8) 0.158(8) 0.068(4) -0.028(4) 0.025(4) -0.067(6)
C19 0.046(2) 0.046(2) 0.066(3) 0.014(2) 0.020(2) 0.013(2)
C20 0.061(2) 0.048(2) 0.051(2) 0.014(2) 0.012(2) 0.020(2)
C21 0.067(3) 0.057(2) 0.061(3) 0.018(2) 0.009(2) 0.024(2)
C22 0.093(4) 0.063(3) 0.053(3) 0.015(2) 0.000(2) 0.026(3)
C23 0.118(5) 0.066(3) 0.054(3) 0.021(2) 0.020(3) 0.037(3)
C24 0.096(4) 0.072(3) 0.067(3) 0.027(2) 0.041(3) 0.037(3)
C25 0.069(3) 0.058(2) 0.065(3) 0.027(2) 0.022(2) 0.027(2)
C26 0.058(3) 0.087(3) 0.085(3) 0.023(3) 0.030(2) 0.023(2)
C30 0.048(2) 0.048(2) 0.052(2) 0.014(2) 0.013(2) 0.013(2)
C31 0.057(2) 0.061(2) 0.061(3) 0.017(2) 0.006(2) 0.012(2)
C32 0.061(3) 0.092(4) 0.074(3) 0.034(3) 0.000(2) 0.021(3)
C33 0.085(4) 0.088(4) 0.087(4) 0.043(3) 0.017(3) 0.042(3)
C34 0.088(4) 0.053(3) 0.088(4) 0.027(2) 0.022(3) 0.020(2)
C35 0.059(2) 0.050(2) 0.059(2) 0.017(2) 0.014(2) 0.015(2)
C36 0.072(3) 0.048(2) 0.096(4) 0.010(2) 0.003(3) 0.004(2)
B1 0.073(4) 0.077(4) 0.075(4) 0.013(3) 0.021(3) 0.018(3)
F1 0.355(14) 0.389(15) 0.306(11) 0.251(12) 0.125(11) 0.156(12)
F2 0.169(5) 0.190(5) 0.121(4) -0.016(4) 0.067(4) -0.004(4)
F3 0.096(3) 0.170(5) 0.282(8) -0.090(5) 0.041(4) -0.010(3)
F4 0.124(4) 0.129(5) 0.352(10) -0.085(6) 0.043(5) -0.001(3)

loop_
_atom_site_label
_atom_site_type_symbol
_atom_site_fract_x
_atom_site_fract_y
_atom_site_fract_z
_atom_site_U_iso_or_equiv
_atom_site_thermal_displace_type
_atom_site_occupancy
_atom_site_calc_flag
_atom_site_refinement_flags
_atom_site_disorder_group
Pd1 Pd -0.18608(3) 0.40987(2) 0.71008(2) 0.0494(2) Uani 1 d . .
P1 P 0.03476(11) 0.37235(9) 0.65469(8) 0.0469(3) Uani 1 d . .
N1 N -0.0500(3) 0.5518(3) 0.8033(2) 0.0462(7) Uani 1 d . .
N2 N -0.3521(4) 0.2748(4) 0.6316(3) 0.0637(9) Uani 1 d . .
C1 C -0.4569(5) 0.2046(4) 0.5962(4) 0.0645(11) Uani 1 d . .
C2 C -0.5929(6) 0.1174(5) 0.5532(4) 0.083(2) Uani 1 d . .
H2A H -0.5936(6) 0.0470(5) 0.5728(4) 0.125 Uiso 1 calc R .
H2B H -0.6019(6) 0.1004(5) 0.4828(4) 0.125 Uiso 1 calc R .
H2C H -0.6736(6) 0.1470(5) 0.5756(4) 0.125 Uiso 1 calc R .
C3 C 0.0959(4) 0.5876(3) 0.7974(3) 0.0466(8) Uani 1 d . .
C4 C 0.1863(4) 0.6817(3) 0.8673(3) 0.0511(9) Uani 1 d . .
H4A H 0.2856(4) 0.7036(3) 0.8622(3) 0.061 Uiso 1 calc R .
C5 C 0.1318(4) 0.7448(3) 0.9458(3) 0.0514(9) Uani 1 d . .
C6 C -0.0193(5) 0.7090(4) 0.9476(3) 0.0549(9) Uani 1 d . .
H6A H -0.0608(5) 0.7506(4) 0.9973(3) 0.066 Uiso 1 calc R .
C7 C -0.1068(4) 0.6143(3) 0.8779(3) 0.0517(9) Uani 1 d . .
C8 C -0.2687(4) 0.5643(4) 0.8789(3) 0.0573(10) Uani 1 d . .
C9 C -0.3370(5) 0.4868(4) 0.7753(4) 0.0620(11) Uani 1 d . .
H9A H -0.3689(5) 0.5342(4) 0.7361(4) 0.074 Uiso 1 calc R .
H9B H -0.4219(5) 0.4267(4) 0.7795(4) 0.074 Uiso 1 calc R .
C10 C -0.3479(6) 0.6633(5) 0.9080(4) 0.0788(15) Uani 1 d . .
H10A H -0.4500(6) 0.6293(5) 0.9080(4) 0.118 Uiso 1 calc R .
H10B H -0.3376(6) 0.7094(5) 0.8614(4) 0.118 Uiso 1 calc R .
H10C H -0.3052(6) 0.7125(5) 0.9725(4) 0.118 Uiso 1 calc R .
C11 C -0.2801(6) 0.4920(5) 0.9542(4) 0.0774(14) Uani 1 d . .
H11A H -0.3814(6) 0.4586(5) 0.9571(4) 0.116 Uiso 1 calc R .
H11B H -0.2338(6) 0.5419(5) 1.0178(4) 0.116 Uiso 1 calc R .
H11C H -0.2320(6) 0.4302(5) 0.9349(4) 0.116 Uiso 1 calc R .
C12 C 0.2276(5) 0.8506(4) 1.0245(3) 0.0614(11) Uani 1 d . .
C13 C 0.3894(6) 0.8514(5) 1.0303(5) 0.090(2) Uani 1 d . .
H13A H 0.4210(6) 0.8514(5) 0.9674(5) 0.135 Uiso 1 calc R .
H13B H 0.4029(6) 0.7829(5) 1.0483(5) 0.135 Uiso 1 calc R .
H13C H 0.4461(6) 0.9206(5) 1.0789(5) 0.135 Uiso 1 calc R .
C14 C 0.2131(8) 0.9601(5) 0.9955(7) 0.123(3) Uani 1 d . .
H14A H 0.2419(8) 0.9569(5) 0.9315(7) 0.185 Uiso 1 calc R .
H14B H 0.2751(8) 1.0282(5) 1.0426(7) 0.185 Uiso 1 calc R .
H14C H 0.1131(8) 0.9646(5) 0.9941(7) 0.185 Uiso 1 calc R .
C15 C 0.1837(11) 0.8508(8) 1.1248(5) 0.155(4) Uani 1 d . .
H15A H 0.1942(11) 0.7803(8) 1.1405(5) 0.232 Uiso 1 calc R .
H15B H 0.0834(11) 0.8543(8) 1.1246(5) 0.232 Uiso 1 calc R .
H15C H 0.2454(11) 0.9179(8) 1.1731(5) 0.232 Uiso 1 calc R .
C19 C 0.1493(4) 0.5246(3) 0.7078(3) 0.0519(9) Uani 1 d . .
H19A H 0.2495(4) 0.5225(3) 0.7253(3) 0.062 Uiso 1 calc R .
H19B H 0.1489(4) 0.5678(3) 0.6585(3) 0.062 Uiso 1 calc R .
C20 C 0.0576(5) 0.3336(3) 0.5250(3) 0.0522(9) Uani 1 d . .
C21 C -0.0702(5) 0.2834(4) 0.4591(3) 0.0603(11) Uani 1 d . .
H21A H -0.1598(5) 0.2794(4) 0.4827(3) 0.072 Uiso 1 calc R .
C22 C -0.0693(6) 0.2384(4) 0.3586(3) 0.0697(13) Uani 1 d . .
H22A H -0.1563(6) 0.2038(4) 0.3156(3) 0.084 Uiso 1 calc R .
C23 C 0.0641(7) 0.2468(4) 0.3252(4) 0.0758(14) Uani 1 d . .
H23A H 0.0673(7) 0.2162(4) 0.2587(4) 0.091 Uiso 1 calc R .
C24 C 0.1939(7) 0.3000(5) 0.3887(4) 0.0723(13) Uani 1 d . .
H24A H 0.2823(7) 0.3055(5) 0.3634(4) 0.087 Uiso 1 calc R .
C25 C 0.1960(5) 0.3453(4) 0.4890(3) 0.0593(10) Uani 1 d . .
C26 C 0.3395(5) 0.4054(5) 0.5522(4) 0.0747(13) Uani 1 d . .
H26A H 0.3236(5) 0.4319(5) 0.6192(4) 0.112 Uiso 1 calc R .
H26B H 0.3871(5) 0.4715(5) 0.5303(4) 0.112 Uiso 1 calc R .
H26C H 0.4001(5) 0.3515(5) 0.5478(4) 0.112 Uiso 1 calc R .
C30 C 0.1205(4) 0.2766(3) 0.7074(3) 0.0485(8) Uani 1 d . .
C31 C 0.2501(5) 0.3216(4) 0.7750(3) 0.0599(10) Uani 1 d . .
H31A H 0.2922(5) 0.4022(4) 0.7947(3) 0.072 Uiso 1 calc R .
C32 C 0.3160(5) 0.2476(5) 0.8128(4) 0.0739(13) Uani 1 d . .
H32A H 0.4022(5) 0.2786(5) 0.8569(4) 0.089 Uiso 1 calc R .
C33 C 0.2541(7) 0.1288(5) 0.7851(4) 0.0796(15) Uani 1 d . .
H33A H 0.3002(7) 0.0788(5) 0.8084(4) 0.096 Uiso 1 calc R .
C34 C 0.1262(6) 0.0846(4) 0.7239(4) 0.0740(13) Uani 1 d . .
H34A H 0.0830(6) 0.0044(4) 0.7092(4) 0.089 Uiso 1 calc R .
C35 C 0.0549(5) 0.1543(4) 0.6811(3) 0.0553(9) Uani 1 d . .
C36 C -0.0871(6) 0.0979(4) 0.6136(4) 0.0761(14) Uani 1 d . .
H36A H -0.1213(6) 0.1567(4) 0.5908(4) 0.114 Uiso 1 calc R .
H36B H -0.1586(6) 0.0611(4) 0.6485(4) 0.114 Uiso 1 calc R .
H36C H -0.0723(6) 0.0399(4) 0.5584(4) 0.114 Uiso 1 calc R .
B1 B 0.4877(7) 0.8418(6) 0.7037(5) 0.076(2) Uani 1 d . .
F1 F 0.4403(13) 0.8914(11) 0.6417(9) 0.307(6) Uani 1 d . .
F2 F 0.4176(7) 0.8771(6) 0.7771(4) 0.177(3) Uani 1 d . .
F3 F 0.6297(6) 0.8811(6) 0.7167(6) 0.216(4) Uani 1 d . .
F4 F 0.4402(7) 0.7364(6) 0.6546(7) 0.234(4) Uani 1 d . .

loop_
_atom_type_symbol
_atom_type_description
_atom_type_scat_dispersion_real
_atom_type_scat_dispersion_imag
_atom_type_scat_source
C C 0.0033 0.0016 'International Tables Vol C Tables 4.2.6.8 and 6.1.1.4'
H H 0.0000 0.0000 'International Tables Vol C Tables 4.2.6.8 and 6.1.1.4'
B B 0.0013 0.0007 'International Tables Vol C Tables 4.2.6.8 and 6.1.1.4'
N N 0.0061 0.0033 'International Tables Vol C Tables 4.2.6.8 and 6.1.1.4'
F F 0.0171 0.0103 'International Tables Vol C Tables 4.2.6.8 and 6.1.1.4'
P P 0.1023 0.0942 'International Tables Vol C Tables 4.2.6.8 and 6.1.1.4'
Pd Pd -0.9988 1.0072 'International Tables Vol C Tables 4.2.6.8 and 6.1.1.4'

loop_
_geom_angle_atom_site_label_1
_geom_angle_atom_site_label_2
_geom_angle_atom_site_label_3
_geom_angle
_geom_angle_site_symmetry_1
_geom_angle_site_symmetry_3
_geom_angle_publ_flag
N1 Pd1 N2 169.22(13) . . ?
N1 Pd1 C9 80.9(2) . . ?
N2 Pd1 C9 88.6(2) . . ?
N1 Pd1 P1 83.71(9) . . ?
N2 Pd1 P1 106.89(11) . . ?
C9 Pd1 P1 164.12(13) . . ?
C20 P1 C30 104.5(2) . . ?
C20 P1 C19 106.1(2) . . ?
C30 P1 C19 107.1(2) . . ?
C20 P1 Pd1 122.91(14) . . ?
C30 P1 Pd1 118.45(13) . . ?
C19 P1 Pd1 95.71(12) . . ?
C3 N1 C7 118.9(3) . . ?
C3 N1 Pd1 123.6(3) . . ?
C7 N1 Pd1 117.5(3) . . ?
C1 N2 Pd1 170.8(4) . . ?
N2 C1 C2 178.1(5) . . ?
N1 C3 C4 121.1(4) . . ?
N1 C3 C19 116.7(3) . . ?
C4 C3 C19 122.1(3) . . ?
C3 C4 C5 121.1(4) . . ?
C4 C5 C6 116.5(4) . . ?
C4 C5 C12 123.0(4) . . ?
C6 C5 C12 120.5(4) . . ?
C7 C6 C5 121.3(4) . . ?
N1 C7 C6 121.0(4) . . ?
N1 C7 C8 114.2(4) . . ?
C6 C7 C8 124.7(4) . . ?
C7 C8 C11 106.8(4) . . ?
C7 C8 C9 108.4(4) . . ?
C11 C8 C9 111.1(4) . . ?
C7 C8 C10 111.2(4) . . ?
C11 C8 C10 110.2(4) . . ?
C9 C8 C10 109.0(4) . . ?
C8 C9 Pd1 109.6(3) . . ?
C15 C12 C14 111.9(7) . . ?
C15 C12 C5 110.9(4) . . ?
C14 C12 C5 107.6(4) . . ?
C15 C12 C13 107.3(6) . . ?
C14 C12 C13 107.0(5) . . ?
C5 C12 C13 112.1(4) . . ?
C3 C19 P1 112.4(3) . . ?
C21 C20 C25 119.3(4) . . ?
C21 C20 P1 115.9(3) . . ?
C25 C20 P1 124.7(3) . . ?
C20 C21 C22 122.3(5) . . ?
C23 C22 C21 117.9(5) . . ?
C22 C23 C24 121.3(5) . . ?
C23 C24 C25 122.0(5) . . ?
C24 C25 C20 117.2(5) . . ?
C24 C25 C26 119.0(4) . . ?
C20 C25 C26 123.8(4) . . ?
C31 C30 C35 118.8(4) . . ?
C31 C30 P1 121.5(3) . . ?
C35 C30 P1 119.7(3) . . ?
C32 C31 C30 120.9(4) . . ?
C33 C32 C31 120.1(5) . . ?
C34 C33 C32 119.8(5) . . ?
C33 C34 C35 123.1(5) . . ?
C34 C35 C30 117.2(4) . . ?
C34 C35 C36 119.7(4) . . ?
C30 C35 C36 123.1(4) . . ?
F4 B1 F1 99.1(9) . . ?
F4 B1 F3 114.7(6) . . ?
F1 B1 F3 105.3(8) . . ?
F4 B1 F2 116.1(7) . . ?
F1 B1 F2 99.8(7) . . ?
F3 B1 F2 117.7(6) . . ?

loop_
_geom_bond_atom_site_label_1
_geom_bond_atom_site_label_2
_geom_bond_distance
_geom_bond_site_symmetry_2
_geom_bond_publ_flag
Pd1 N1 1.996(3) . ?
Pd1 N2 2.014(4) . ?
Pd1 C9 2.041(4) . ?
Pd1 P1 2.3900(10) . ?
P1 C20 1.822(4) . ?
P1 C30 1.826(4) . ?
P1 C19 1.854(4) . ?
N1 C3 1.366(5) . ?
N1 C7 1.366(5) . ?
N2 C1 1.136(6) . ?
C1 C2 1.445(7) . ?
C3 C4 1.373(6) . ?
C3 C19 1.500(5) . ?
C4 C5 1.394(6) . ?
C5 C6 1.401(6) . ?
C5 C12 1.526(6) . ?
C6 C7 1.367(6) . ?
C7 C8 1.517(5) . ?
C8 C11 1.533(7) . ?
C8 C9 1.535(6) . ?
C8 C10 1.549(6) . ?
C12 C15 1.509(8) . ?
C12 C14 1.515(7) . ?
C12 C13 1.526(7) . ?
C20 C21 1.385(6) . ?
C20 C25 1.432(6) . ?
C21 C22 1.395(7) . ?
C22 C23 1.373(8) . ?
C23 C24 1.385(8) . ?
C24 C25 1.389(7) . ?
C25 C26 1.490(7) . ?
C30 C31 1.406(6) . ?
C30 C35 1.415(6) . ?
C31 C32 1.387(6) . ?
C32 C33 1.372(8) . ?
C33 C34 1.349(8) . ?
C34 C35 1.410(6) . ?
C35 C36 1.500(6) . ?
B1 F4 1.256(8) . ?
B1 F1 1.287(10) . ?
B1 F3 1.302(8) . ?
B1 F2 1.313(8) . ?
